data_7705453
loop_
_publ_author_name
'Shen, Fu-Xing'
'Pramanik, Kuheli'
'Brand\~ao, Paula'
'Zhang, Yi-Quan'
'Jana, Narayan Ch'
'Wang, Xin-Yi'
'Panja, Anangamohan'

_publ_section_title
;
 Macrocycle supported dimetallic lanthanide complexes with slow magnetic
 relaxation in Dy<sub>2</sub> analogues.
;
_journal_issue 40
_journal_name_full 'Dalton transactions (Cambridge, England : 2003)'
_journal_page_first 14169
_journal_page_last 14179
_journal_paper_doi 10.1039/d0dt02778b
_journal_volume 49
_journal_year 2020
_chemical_formula_sum 'C42 H52 Cl2 Dy2 N4 O10'
_chemical_formula_weight 1168.77
_space_group_crystal_system monoclinic
_space_group_IT_number 14
_space_group_name_Hall '-P 2yn'
_space_group_name_H-M_alt 'P 1 21/n 1'
_atom_sites_solution_hydrogens mixed
_audit_creation_method SHELXL-2018/3
_audit_update_record
;
2020-09-15 deposited with the CCDC.	2020-09-18 downloaded from the CCDC.
;
_cell_angle_alpha 90
_cell_angle_beta 105.697(2)
_cell_angle_gamma 90
_cell_formula_units_Z 2
_cell_length_a 12.2038(9)
_cell_length_b 15.3000(11)
_cell_length_c 12.3636(10)
_cell_measurement_reflns_used 456
_cell_measurement_temperature 150(2)
_cell_measurement_theta_max 25.20
_cell_measurement_theta_min 2.90
_cell_volume 2222.4(3)
_computing_cell_refinement 'Bruker Smart'
_computing_data_collection 'Bruker Smart'
_computing_data_reduction 'Bruker Saint'
_computing_molecular_graphics 'Mercury (Macrae et al 2008)'
_computing_publication_material 'SHELXL-2016/4 (Sheldrick, 2016)'
_computing_structure_refinement 'SHELXL-2018/3 (Sheldrick, 2018)'
_computing_structure_solution 'SHELXT 2014/5 (Sheldrick, 2014)'
_diffrn_ambient_temperature 150(2)
_diffrn_measured_fraction_theta_full 0.999
_diffrn_measured_fraction_theta_max 0.997
_diffrn_measurement_device_type CCD
_diffrn_measurement_method 'omega and phi scans'
_diffrn_radiation_type MoK\a
_diffrn_radiation_wavelength 0.71073
_diffrn_reflns_av_R_equivalents 0.0287
_diffrn_reflns_av_unetI/netI 0.0176
_diffrn_reflns_Laue_measured_fraction_full 0.999
_diffrn_reflns_Laue_measured_fraction_max 0.997
_diffrn_reflns_limit_h_max 17
_diffrn_reflns_limit_h_min -17
_diffrn_reflns_limit_k_max 21
_diffrn_reflns_limit_k_min -21
_diffrn_reflns_limit_l_max 17
_diffrn_reflns_limit_l_min -17
_diffrn_reflns_number 58354
_diffrn_reflns_point_group_measured_fraction_full 0.999
_diffrn_reflns_point_group_measured_fraction_max 0.997
_diffrn_reflns_theta_full 25.242
_diffrn_reflns_theta_max 30.570
_diffrn_reflns_theta_min 2.470
_diffrn_source 'fine-focus sealed tube'
_exptl_absorpt_coefficient_mu 3.516
_exptl_absorpt_correction_T_max 0.7461
_exptl_absorpt_correction_T_min 0.6297
_exptl_absorpt_correction_type multi-scan
_exptl_absorpt_process_details sadabs
_exptl_crystal_colour Yellow
_exptl_crystal_density_diffrn 1.747
_exptl_crystal_description Block
_exptl_crystal_F_000 1156
_exptl_crystal_size_max 0.240
_exptl_crystal_size_mid 0.160
_exptl_crystal_size_min 0.060
_refine_diff_density_max 1.375
_refine_diff_density_min -0.985
_refine_diff_density_rms 0.092
_refine_ls_extinction_method none
_refine_ls_goodness_of_fit_ref 1.158
_refine_ls_hydrogen_treatment mixed
_refine_ls_matrix_type full
_refine_ls_number_parameters 278
_refine_ls_number_reflns 6803
_refine_ls_number_restraints 0
_refine_ls_restrained_S_all 1.158
_refine_ls_R_factor_all 0.0380
_refine_ls_R_factor_gt 0.0299
_refine_ls_shift/su_max 0.002
_refine_ls_shift/su_mean 0.000
_refine_ls_structure_factor_coef Fsqd
_refine_ls_weighting_details 'w=1/[\s^2^(Fo^2^)+(0.0079P)^2^+4.8157P] where P=(Fo^2^+2Fc^2^)/3'
_refine_ls_weighting_scheme calc
_refine_ls_wR_factor_gt 0.0570
_refine_ls_wR_factor_ref 0.0604
_reflns_Friedel_coverage 0.000
_reflns_number_gt 6018
_reflns_number_total 6803
_reflns_threshold_expression 'I > 2\s(I)'
_cod_data_source_file d0dt02778b2.cif
_cod_data_source_block complex1
_cod_depositor_comments 'Adding full bibliography for 7705453--7705458.cif.'
_cod_original_sg_symbol_H-M 'P 21/n'
_cod_database_code 7705453
_shelx_shelxl_version_number 2018/3
_shelx_space_group_comment
;
The symmetry employed for this shelxl refinement is uniquely defined
by the following loop, which should always be used as a source of
symmetry information in preference to the above space-group names.
They are only intended as comments.
;
_shelx_estimated_absorpt_t_min 0.486
_shelx_estimated_absorpt_t_max 0.817

loop_
_space_group_symop_operation_xyz
'x, y, z'
'-x+1/2, y+1/2, -z+1/2'
'-x, -y, -z'
'x-1/2, -y-1/2, z-1/2'

loop_
_atom_site_label
_atom_site_type_symbol
_atom_site_fract_x
_atom_site_fract_y
_atom_site_fract_z
_atom_site_U_iso_or_equiv
_atom_site_adp_type
_atom_site_occupancy
_atom_site_site_symmetry_order
_atom_site_calc_flag
_atom_site_refinement_flags_posn
_atom_site_refinement_flags_adp
_atom_site_refinement_flags_occupancy
_atom_site_disorder_assembly
_atom_site_disorder_group
Dy Dy 0.51387(2) 0.61111(2) 0.57908(2) 0.02926(4) Uani 1 1 d . . . . .
Cl1 Cl 0.42924(7) 0.70505(6) -0.03452(6) 0.04232(18) Uani 1 1 d . . . . .
O1 O 0.49288(17) 0.54335(13) 0.40843(16) 0.0312(4) Uani 1 1 d . . . . .
O2 O 0.48331(19) 0.73851(14) 0.66853(18) 0.0375(5) Uani 1 1 d . . . . .
O3 O 0.56789(19) 0.72551(15) 0.48394(19) 0.0398(5) Uani 1 1 d . . . . .
O4 O 0.61573(18) 0.59062(15) 0.76528(18) 0.0384(5) Uani 1 1 d . . . . .
O5 O 0.70413(19) 0.59017(18) 0.5812(2) 0.0471(6) Uani 1 1 d . . . . .
N1 N 0.32537(19) 0.66309(17) 0.4402(2) 0.0309(5) Uani 1 1 d . . . . .
N2 N 0.6313(2) 0.42203(18) 0.3076(2) 0.0347(5) Uani 1 1 d . . . . .
C1 C 0.4796(2) 0.58515(19) 0.3117(2) 0.0295(6) Uani 1 1 d . . . . .
C2 C 0.3890(2) 0.64385(19) 0.2698(2) 0.0290(5) Uani 1 1 d . . . . .
C3 C 0.3733(2) 0.68041(19) 0.1626(2) 0.0303(6) Uani 1 1 d . . . . .
H3 H 0.310435 0.718003 0.132557 0.036 Uiso 1 1 calc R U . . .
C4 C 0.4494(3) 0.6616(2) 0.1006(2) 0.0329(6) Uani 1 1 d . . . . .
C5 C 0.5420(3) 0.6081(2) 0.1437(3) 0.0361(6) Uani 1 1 d . . . . .
H5 H 0.594827 0.597368 0.101122 0.043 Uiso 1 1 calc R U . . .
C6 C 0.5587(3) 0.5698(2) 0.2485(3) 0.0338(6) Uani 1 1 d . . . . .
C7 C 0.3101(2) 0.6704(2) 0.3341(2) 0.0309(6) Uani 1 1 d . . . . .
H7 H 0.240138 0.695581 0.292726 0.037 Uiso 1 1 calc R U . . .
C8 C 0.2351(2) 0.7022(2) 0.4833(3) 0.0350(6) Uani 1 1 d . . . . .
H8A H 0.170612 0.719053 0.418916 0.042 Uiso 1 1 calc R U . . .
H8B H 0.264827 0.756086 0.525405 0.042 Uiso 1 1 calc R U . . .
C9 C 0.6610(3) 0.5143(2) 0.2992(3) 0.0395(7) Uani 1 1 d . . . . .
H9A H 0.715236 0.519050 0.252746 0.047 Uiso 1 1 calc R U . . .
H9B H 0.699352 0.536678 0.375202 0.047 Uiso 1 1 calc R U . . .
C10 C 0.7326(3) 0.3654(2) 0.3204(3) 0.0405(7) Uani 1 1 d . . . . .
H10A H 0.778256 0.388231 0.271563 0.049 Uiso 1 1 calc R U . . .
H10B H 0.706675 0.305950 0.293743 0.049 Uiso 1 1 calc R U . . .
C11 C 0.8086(3) 0.3590(2) 0.4400(3) 0.0403(7) Uani 1 1 d . . . . .
H11A H 0.817683 0.418149 0.473649 0.048 Uiso 1 1 calc R U . . .
H11B H 0.884812 0.338688 0.437256 0.048 Uiso 1 1 calc R U . . .
C12 C 0.4895(3) 0.8193(2) 0.6512(3) 0.0348(6) Uani 1 1 d . . . . .
C13 C 0.5286(3) 0.8557(2) 0.5655(3) 0.0459(8) Uani 1 1 d . . . . .
H13 H 0.530484 0.917581 0.560072 0.055 Uiso 1 1 calc R U . . .
C14 C 0.5656(3) 0.8061(2) 0.4865(3) 0.0376(7) Uani 1 1 d . . . . .
C15 C 0.4507(4) 0.8784(2) 0.7317(3) 0.0537(9) Uani 1 1 d . . . . .
H15A H 0.372624 0.863157 0.731421 0.081 Uiso 1 1 calc R U . . .
H15B H 0.453214 0.939348 0.708224 0.081 Uiso 1 1 calc R U . . .
H15C H 0.501115 0.870870 0.807627 0.081 Uiso 1 1 calc R U . . .
C16 C 0.6079(3) 0.8513(3) 0.3964(3) 0.0535(9) Uani 1 1 d . . . . .
H16A H 0.690109 0.842214 0.411228 0.080 Uiso 1 1 calc R U . . .
H16B H 0.591911 0.914050 0.397018 0.080 Uiso 1 1 calc R U . . .
H16C H 0.569004 0.826879 0.322756 0.080 Uiso 1 1 calc R U . . .
C17 C 0.7155(3) 0.5704(2) 0.8159(3) 0.0361(6) Uani 1 1 d . . . . .
C18 C 0.8066(3) 0.5664(3) 0.7692(3) 0.0448(8) Uani 1 1 d . . . . .
H18 H 0.880033 0.554597 0.817443 0.054 Uiso 1 1 calc R U . . .
C19 C 0.7961(3) 0.5791(2) 0.6542(3) 0.0360(6) Uani 1 1 d . . . . .
C20 C 0.7350(3) 0.5490(3) 0.9394(3) 0.0471(8) Uani 1 1 d . . . . .
H20A H 0.701895 0.595221 0.975656 0.071 Uiso 1 1 calc R U . . .
H20B H 0.816872 0.545016 0.975422 0.071 Uiso 1 1 calc R U . . .
H20C H 0.698687 0.493077 0.947096 0.071 Uiso 1 1 calc R U . . .
C21 C 0.9033(3) 0.5801(3) 0.6132(3) 0.0446(8) Uani 1 1 d . . . . .
H21A H 0.924802 0.520055 0.600621 0.067 Uiso 1 1 calc R U . . .
H21B H 0.965396 0.607992 0.669980 0.067 Uiso 1 1 calc R U . . .
H21C H 0.888606 0.613063 0.542747 0.067 Uiso 1 1 calc R U . . .
H2N H 0.584(3) 0.412(3) 0.233(3) 0.054 Uiso 1 1 d . U . . .

loop_
_atom_site_aniso_label
_atom_site_aniso_U_11
_atom_site_aniso_U_22
_atom_site_aniso_U_33
_atom_site_aniso_U_23
_atom_site_aniso_U_13
_atom_site_aniso_U_12
Dy 0.02943(6) 0.03529(7) 0.02876(7) 0.00196(6) 0.01765(5) 0.00330(6)
Cl1 0.0529(4) 0.0508(4) 0.0254(3) 0.0032(3) 0.0141(3) -0.0114(4)
O1 0.0361(10) 0.0351(10) 0.0298(10) 0.0060(8) 0.0216(8) 0.0073(8)
O2 0.0473(12) 0.0348(11) 0.0352(11) 0.0007(9) 0.0196(10) 0.0016(10)
O3 0.0402(12) 0.0460(13) 0.0408(12) 0.0023(10) 0.0239(10) -0.0046(10)
O4 0.0354(11) 0.0484(13) 0.0355(11) 0.0003(10) 0.0167(9) 0.0048(9)
O5 0.0331(11) 0.0716(17) 0.0421(13) 0.0052(12) 0.0194(10) 0.0082(11)
N1 0.0260(11) 0.0393(13) 0.0318(12) -0.0003(10) 0.0153(9) 0.0037(10)
N2 0.0336(12) 0.0400(14) 0.0374(13) 0.0044(11) 0.0216(11) 0.0080(11)
C1 0.0346(14) 0.0327(13) 0.0264(13) 0.0012(11) 0.0175(11) 0.0013(11)
C2 0.0295(13) 0.0319(13) 0.0291(13) -0.0002(11) 0.0139(11) -0.0005(11)
C3 0.0326(14) 0.0311(14) 0.0277(13) 0.0005(11) 0.0091(11) -0.0036(11)
C4 0.0415(15) 0.0343(14) 0.0259(13) 0.0005(11) 0.0144(12) -0.0094(12)
C5 0.0428(16) 0.0394(15) 0.0347(14) 0.0006(13) 0.0252(13) -0.0046(13)
C6 0.0375(15) 0.0368(15) 0.0348(15) 0.0031(12) 0.0229(12) 0.0028(12)
C7 0.0243(12) 0.0368(15) 0.0338(14) 0.0002(12) 0.0116(11) 0.0031(11)
C8 0.0270(13) 0.0462(17) 0.0354(15) 0.0014(13) 0.0148(12) 0.0100(12)
C9 0.0373(16) 0.0466(18) 0.0439(17) 0.0061(14) 0.0269(14) 0.0040(13)
C10 0.0399(16) 0.0501(18) 0.0414(17) 0.0068(14) 0.0277(14) 0.0138(14)
C11 0.0299(14) 0.0505(18) 0.0474(18) 0.0046(15) 0.0222(13) 0.0073(13)
C12 0.0342(14) 0.0383(16) 0.0302(14) 0.0003(12) 0.0057(11) 0.0039(12)
C13 0.056(2) 0.0376(17) 0.048(2) 0.0087(15) 0.0216(16) 0.0028(15)
C14 0.0287(14) 0.0469(18) 0.0391(16) 0.0116(14) 0.0126(12) -0.0010(13)
C15 0.080(3) 0.0381(19) 0.049(2) 0.0000(16) 0.028(2) 0.0087(18)
C16 0.055(2) 0.060(2) 0.053(2) 0.0222(18) 0.0260(18) 0.0033(18)
C17 0.0339(15) 0.0391(16) 0.0378(16) -0.0066(13) 0.0141(12) -0.0079(12)
C18 0.0298(15) 0.065(2) 0.0410(17) -0.0006(16) 0.0122(13) -0.0030(15)
C19 0.0311(14) 0.0377(15) 0.0436(17) -0.0011(13) 0.0176(13) -0.0018(12)
C20 0.0441(18) 0.064(2) 0.0344(16) -0.0035(16) 0.0123(14) -0.0076(17)
C21 0.0383(16) 0.054(2) 0.0483(19) -0.0017(16) 0.0228(15) -0.0035(15)

loop_
_atom_type_symbol
_atom_type_description
_atom_type_scat_dispersion_real
_atom_type_scat_dispersion_imag
_atom_type_scat_source
C C 0.0033 0.0016 'International Tables Vol C Tables 4.2.6.8 and 6.1.1.4'
H H 0.0000 0.0000 'International Tables Vol C Tables 4.2.6.8 and 6.1.1.4'
N N 0.0061 0.0033 'International Tables Vol C Tables 4.2.6.8 and 6.1.1.4'
O O 0.0106 0.0060 'International Tables Vol C Tables 4.2.6.8 and 6.1.1.4'
Cl Cl 0.1484 0.1585 'International Tables Vol C Tables 4.2.6.8 and 6.1.1.4'
Dy Dy -0.1892 4.4098 'International Tables Vol C Tables 4.2.6.8 and 6.1.1.4'

loop_
_geom_angle_atom_site_label_1
_geom_angle_atom_site_label_2
_geom_angle_atom_site_label_3
_geom_angle
_geom_angle_site_symmetry_1
_geom_angle_site_symmetry_3
_geom_angle_publ_flag
O1 Dy O3 81.40(7) . . ?
O1 Dy O2 145.36(7) . . ?
O3 Dy O2 73.15(8) . . ?
O1 Dy O4 138.13(7) . . ?
O3 Dy O4 117.29(8) . . ?
O2 Dy O4 75.69(8) . . ?
O1 Dy O5 79.18(8) . . ?
O3 Dy O5 71.87(9) . . ?
O2 Dy O5 113.40(9) . . ?
O4 Dy O5 72.96(8) . . ?
O1 Dy O1 67.27(8) . 3_666 ?
O3 Dy O1 144.17(7) . 3_666 ?
O2 Dy O1 142.49(7) . 3_666 ?
O4 Dy O1 79.61(8) . 3_666 ?
O5 Dy O1 85.10(8) . 3_666 ?
O1 Dy N2 119.01(8) . 3_666 ?
O3 Dy N2 139.27(8) . 3_666 ?
O2 Dy N2 71.63(8) . 3_666 ?
O4 Dy N2 72.44(8) . 3_666 ?
O5 Dy N2 142.24(8) . 3_666 ?
O1 Dy N2 74.25(7) 3_666 3_666 ?
O1 Dy N1 70.90(7) . . ?
O3 Dy N1 75.77(8) . . ?
O2 Dy N1 80.20(8) . . ?
O4 Dy N1 146.92(7) . . ?
O5 Dy N1 138.55(8) . . ?
O1 Dy N1 107.96(8) 3_666 . ?
N2 Dy N1 78.70(8) 3_666 . ?
O1 Dy Dy 34.20(5) . 3_666 ?
O3 Dy Dy 113.93(6) . 3_666 ?
O2 Dy Dy 165.96(6) . 3_666 ?
O4 Dy Dy 109.31(6) . 3_666 ?
O5 Dy Dy 80.61(7) . 3_666 ?
O1 Dy Dy 33.07(5) 3_666 3_666 ?
N2 Dy Dy 96.98(6) 3_666 3_666 ?
N1 Dy Dy 89.68(6) . 3_666 ?
C1 O1 Dy 124.42(18) . . ?
C1 O1 Dy 122.76(17) . 3_666 ?
Dy O1 Dy 112.73(8) . 3_666 ?
C12 O2 Dy 135.89(19) . . ?
C14 O3 Dy 137.3(2) . . ?
C17 O4 Dy 135.90(19) . . ?
C19 O5 Dy 136.3(2) . . ?
C7 N1 C8 114.8(2) . . ?
C7 N1 Dy 124.23(18) . . ?
C8 N1 Dy 120.06(18) . . ?
C9 N2 C10 110.8(2) . . ?
C9 N2 Dy 116.40(17) . 3_666 ?
C10 N2 Dy 120.04(18) . 3_666 ?
C9 N2 H2N 101(2) . . ?
C10 N2 H2N 106(2) . . ?
Dy N2 H2N 100(2) 3_666 . ?
O1 C1 C2 122.0(2) . . ?
O1 C1 C6 118.9(3) . . ?
C2 C1 C6 119.1(3) . . ?
C3 C2 C1 119.6(2) . . ?
C3 C2 C7 117.4(3) . . ?
C1 C2 C7 123.0(2) . . ?
C4 C3 C2 119.9(3) . . ?
C4 C3 H3 120.0 . . ?
C2 C3 H3 120.0 . . ?
C5 C4 C3 120.8(3) . . ?
C5 C4 Cl1 118.8(2) . . ?
C3 C4 Cl1 120.4(2) . . ?
C4 C5 C6 120.6(3) . . ?
C4 C5 H5 119.7 . . ?
C6 C5 H5 119.7 . . ?
C5 C6 C1 119.8(3) . . ?
C5 C6 C9 121.7(3) . . ?
C1 C6 C9 118.5(3) . . ?
N1 C7 C2 126.7(3) . . ?
N1 C7 H7 116.6 . . ?
C2 C7 H7 116.6 . . ?
N1 C8 C11 113.3(3) . 3_666 ?
N1 C8 H8A 108.9 . . ?
C11 C8 H8A 108.9 3_666 . ?
N1 C8 H8B 108.9 . . ?
C11 C8 H8B 108.9 3_666 . ?
H8A C8 H8B 107.7 . . ?
N2 C9 C6 112.4(3) . . ?
N2 C9 H9A 109.1 . . ?
C6 C9 H9A 109.1 . . ?
N2 C9 H9B 109.1 . . ?
C6 C9 H9B 109.1 . . ?
H9A C9 H9B 107.9 . . ?
N2 C10 C11 114.4(3) . . ?
N2 C10 H10A 108.7 . . ?
C11 C10 H10A 108.7 . . ?
N2 C10 H10B 108.7 . . ?
C11 C10 H10B 108.7 . . ?
H10A C10 H10B 107.6 . . ?
C10 C11 C8 114.8(3) . 3_666 ?
C10 C11 H11A 108.6 . . ?
C8 C11 H11A 108.6 3_666 . ?
C10 C11 H11B 108.6 . . ?
C8 C11 H11B 108.6 3_666 . ?
H11A C11 H11B 107.5 . . ?
O2 C12 C13 124.8(3) . . ?
O2 C12 C15 115.5(3) . . ?
C13 C12 C15 119.7(3) . . ?
C12 C13 C14 123.7(3) . . ?
C12 C13 H13 118.1 . . ?
C14 C13 H13 118.1 . . ?
O3 C14 C13 124.9(3) . . ?
O3 C14 C16 115.0(3) . . ?
C13 C14 C16 120.1(3) . . ?
C12 C15 H15A 109.5 . . ?
C12 C15 H15B 109.5 . . ?
H15A C15 H15B 109.5 . . ?
C12 C15 H15C 109.5 . . ?
H15A C15 H15C 109.5 . . ?
H15B C15 H15C 109.5 . . ?
C14 C16 H16A 109.5 . . ?
C14 C16 H16B 109.5 . . ?
H16A C16 H16B 109.5 . . ?
C14 C16 H16C 109.5 . . ?
H16A C16 H16C 109.5 . . ?
H16B C16 H16C 109.5 . . ?
O4 C17 C18 125.9(3) . . ?
O4 C17 C20 115.1(3) . . ?
C18 C17 C20 119.0(3) . . ?
C17 C18 C19 123.4(3) . . ?
C17 C18 H18 118.3 . . ?
C19 C18 H18 118.3 . . ?
O5 C19 C18 124.7(3) . . ?
O5 C19 C21 116.3(3) . . ?
C18 C19 C21 119.0(3) . . ?
C17 C20 H20A 109.5 . . ?
C17 C20 H20B 109.5 . . ?
H20A C20 H20B 109.5 . . ?
C17 C20 H20C 109.5 . . ?
H20A C20 H20C 109.5 . . ?
H20B C20 H20C 109.5 . . ?
C19 C21 H21A 109.5 . . ?
C19 C21 H21B 109.5 . . ?
H21A C21 H21B 109.5 . . ?
C19 C21 H21C 109.5 . . ?
H21A C21 H21C 109.5 . . ?
H21B C21 H21C 109.5 . . ?

loop_
_geom_bond_atom_site_label_1
_geom_bond_atom_site_label_2
_geom_bond_distance
_geom_bond_site_symmetry_2
_geom_bond_publ_flag
Dy O1 2.3020(19) . ?
Dy O3 2.302(2) . ?
Dy O2 2.321(2) . ?
Dy O4 2.323(2) . ?
Dy O5 2.337(2) . ?
Dy O1 2.371(2) 3_666 ?
Dy N2 2.588(2) 3_666 ?
Dy N1 2.595(2) . ?
Dy Dy 3.8909(4) 3_666 ?
Cl1 C4 1.753(3) . ?
O1 C1 1.327(3) . ?
O2 C12 1.261(4) . ?
O3 C14 1.234(4) . ?
O4 C17 1.248(4) . ?
O5 C19 1.247(4) . ?
N1 C7 1.279(4) . ?
N1 C8 1.474(3) . ?
N2 C9 1.468(4) . ?
N2 C10 1.482(4) . ?
N2 H2N 0.95(4) . ?
C1 C2 1.410(4) . ?
C1 C6 1.415(4) . ?
C2 C3 1.403(4) . ?
C2 C7 1.462(4) . ?
C3 C4 1.386(4) . ?
C3 H3 0.9500 . ?
C4 C5 1.380(5) . ?
C5 C6 1.386(4) . ?
C5 H5 0.9500 . ?
C6 C9 1.500(4) . ?
C7 H7 0.9500 . ?
C8 C11 1.527(4) 3_666 ?
C8 H8A 0.9900 . ?
C8 H8B 0.9900 . ?
C9 H9A 0.9900 . ?
C9 H9B 0.9900 . ?
C10 C11 1.521(5) . ?
C10 H10A 0.9900 . ?
C10 H10B 0.9900 . ?
C11 H11A 0.9900 . ?
C11 H11B 0.9900 . ?
C12 C13 1.391(4) . ?
C12 C15 1.512(4) . ?
C13 C14 1.403(5) . ?
C13 H13 0.9500 . ?
C14 C16 1.515(4) . ?
C15 H15A 0.9800 . ?
C15 H15B 0.9800 . ?
C15 H15C 0.9800 . ?
C16 H16A 0.9800 . ?
C16 H16B 0.9800 . ?
C16 H16C 0.9800 . ?
C17 C18 1.386(4) . ?
C17 C20 1.517(4) . ?
C18 C19 1.406(5) . ?
C18 H18 0.9500 . ?
C19 C21 1.526(4) . ?
C20 H20A 0.9800 . ?
C20 H20B 0.9800 . ?
C20 H20C 0.9800 . ?
C21 H21A 0.9800 . ?
C21 H21B 0.9800 . ?
C21 H21C 0.9800 . ?
